data_7063613
loop_
_publ_author_name
'Sen, Charanjeet'
'Singh, Rohit'
'Devi, Swaita'
Niharika,
'Singhaal, Richa'
'Sahoo, Subash Chandra'
'Sheikh, Haq Nawaz'

_publ_section_title
;
 Design and synthesis of 2D coordination polymers from isophthalic and
 adipic acids: exploring Tb-based luminescent sensors for Cr3+, Fe3+ and
 p-NA
;
_journal_name_full 'New Journal of Chemistry'
_journal_paper_doi 10.1039/D4NJ05061D
_journal_year 2025
_chemical_compound_source syntheiszed
_chemical_formula_moiety 'C11 H12 O8 Tb'
_chemical_formula_sum 'C11 H12 O8 Tb'
_chemical_formula_weight 431.14
_space_group_crystal_system triclinic
_space_group_IT_number 2
_space_group_name_Hall '-P 1'
_space_group_name_H-M_alt 'P -1'
_atom_sites_solution_hydrogens mixed
_audit_creation_date 2024-07-04
_audit_creation_method
;
Olex2 1.5
(compiled 2023.03.06 svn.rbb2c1857 for OlexSys, GUI svn.r6748)
;
_audit_update_record
;
2024-11-22 deposited with the CCDC.	2025-01-08 downloaded from the CCDC.
;
_cell_angle_alpha 93.276(2)
_cell_angle_beta 108.127(3)
_cell_angle_gamma 108.882(3)
_cell_formula_units_Z 2
_cell_length_a 6.8323(2)
_cell_length_b 10.0734(3)
_cell_length_c 10.5238(3)
_cell_measurement_reflns_used 7355
_cell_measurement_temperature 293(2)
_cell_measurement_theta_max 27.3610
_cell_measurement_theta_min 3.3510
_cell_volume 641.19(4)
_computing_cell_refinement 'CrysAlisPro 1.171.39.31d (Rigaku OD, 2017)'
_computing_data_collection 'CrysAlisPro 1.171.39.31d (Rigaku OD, 2017)'
_computing_data_reduction 'CrysAlisPro 1.171.39.31d (Rigaku OD, 2017)'
_computing_molecular_graphics 'Olex2 1.5 (Dolomanov et al., 2009)'
_computing_publication_material 'Olex2 1.5 (Dolomanov et al., 2009)'
_computing_structure_refinement 'SHELXL 2017/1 (Sheldrick, 2015)'
_computing_structure_solution 'ShelXT (Sheldrick, 2015)'
_diffrn_ambient_temperature 293(2)
_diffrn_detector_type HyPix3000
_diffrn_measured_fraction_theta_full 0.998
_diffrn_measured_fraction_theta_max 0.941
_diffrn_measurement_details
;
List of Runs (angles in degrees, time in seconds):

  # Type    Start    End  Width  t~exp~   \w     \q     \k     \f   Frames
#--------------------------------------------------------------------------
  1  \w     19.00  45.00   0.50    2.74    --   -9.95  53.00 145.00   52
  2  \w    -33.00  -8.00   0.50    2.74    --   -9.95 -53.00   0.00   50
  3  \w    -53.00  28.00   0.50    2.74    --   10.22 -53.00   0.00  162
  4  \w     31.00  57.00   0.50    2.74    --   10.22  53.00 145.00   52
  5  \w    -57.00  -3.00   0.50    2.74    --   -9.95 125.00 -90.00  108
  6  \w    -57.00 -32.00   0.50    2.74    --   -9.95 125.00-150.00   50
  7  \w    -22.00  58.00   0.50    2.74    --   -9.95  19.00 -90.00  160
  8  \w    -58.00  -4.00   0.50    2.74    --   -9.95 -38.00-150.00  108
  9  \w    -53.00  27.00   0.50    2.74    --   10.22 -57.00 120.00  160
 10  \w     29.00  55.00   0.50    2.74    --   10.22-125.00-120.00   52
 11  \w    -28.00   0.00   0.50    2.74    --   10.22 120.00 138.72   56
 12  \w      3.00  28.00   0.50    2.74    --   10.22 -57.00 -30.00   50
 13  \w    -50.00 -25.00   0.50    2.74    --   10.22 -57.00 -30.00   50
 14  \w    -14.00  33.00   0.50    2.74    --   10.22 -99.00-150.00   94
 15  \w    -15.00  59.00   0.50    2.74    --   10.22  77.00  90.00  148
 16  \w    -32.00  -7.00   0.50    2.74    --   10.22 127.00-141.34   50
;
_diffrn_measurement_device 'four-circle diffractometer'
_diffrn_measurement_device_type 'SuperNova, Single source at offset/far, HyPix3000'
_diffrn_measurement_method '\w scans'
_diffrn_radiation_probe x-ray
_diffrn_radiation_type MoK\a
_diffrn_radiation_wavelength 0.71073
_diffrn_reflns_av_R_equivalents 0.0610
_diffrn_reflns_av_unetI/netI 0.0562
_diffrn_reflns_Laue_measured_fraction_full 0.998
_diffrn_reflns_Laue_measured_fraction_max 0.941
_diffrn_reflns_limit_h_max 8
_diffrn_reflns_limit_h_min -8
_diffrn_reflns_limit_k_max 12
_diffrn_reflns_limit_k_min -12
_diffrn_reflns_limit_l_max 13
_diffrn_reflns_limit_l_min -13
_diffrn_reflns_number 8144
_diffrn_reflns_point_group_measured_fraction_full 0.998
_diffrn_reflns_point_group_measured_fraction_max 0.941
_diffrn_reflns_theta_full 25.242
_diffrn_reflns_theta_max 27.334
_diffrn_reflns_theta_min 3.251
_exptl_absorpt_coefficient_mu 5.550
_exptl_absorpt_correction_T_max 1.00000
_exptl_absorpt_correction_T_min 0.26226
_exptl_absorpt_correction_type multi-scan
_exptl_absorpt_process_details
;
CrysAlisPro 1.171.39.31d (Rigaku Oxford Diffraction, 2017)
Empirical absorption correction using spherical harmonics,
 implemented in SCALE3 ABSPACK scaling algorithm.
;
_exptl_crystal_colour colorless
_exptl_crystal_density_diffrn 2.233
_exptl_crystal_description block
_exptl_crystal_F_000 414
_exptl_crystal_size_max 0.01
_exptl_crystal_size_mid 0.008
_exptl_crystal_size_min 0.006
_refine_diff_density_max 2.902
_refine_diff_density_min -2.351
_refine_diff_density_rms 0.244
_refine_ls_extinction_method none
_refine_ls_goodness_of_fit_ref 1.066
_refine_ls_hydrogen_treatment constr
_refine_ls_matrix_type full
_refine_ls_number_parameters 186
_refine_ls_number_reflns 2731
_refine_ls_number_restraints 24
_refine_ls_restrained_S_all 1.061
_refine_ls_R_factor_all 0.0417
_refine_ls_R_factor_gt 0.0401
_refine_ls_shift/su_max 0.001
_refine_ls_shift/su_mean 0.000
_refine_ls_structure_factor_coef Fsqd
_refine_ls_weighting_details 'w=1/[\s^2^(Fo^2^)+(0.0650P)^2^+0.1499P] where P=(Fo^2^+2Fc^2^)/3'
_refine_ls_weighting_scheme calc
_refine_ls_wR_factor_gt 0.1007
_refine_ls_wR_factor_ref 0.1019
_reflns_Friedel_coverage 0.000
_reflns_number_gt 2611
_reflns_number_total 2731
_reflns_threshold_expression 'I > 2\s(I)'
_cod_data_source_file d4nj05061d2.cif
_cod_data_source_block gjp-i8
_cod_database_code 7063613
_shelx_shelxl_version_number 2017/1
_shelx_space_group_comment
;
The symmetry employed for this shelxl refinement is uniquely defined
by the following loop, which should always be used as a source of
symmetry information in preference to the above space-group names.
They are only intended as comments.
;
_olex2_refinement_description
;
1. Fixed Uiso
 At 1.2 times of:
  All C(H) groups, All C(H,H) groups
 At 1.5 times of:
  All O(H,H) groups
2. Uiso/Uaniso restraints and constraints
O4: within 2A with sigma of 0.5 and sigma for terminal atoms of 1 within 2A
Uanis(C00J) \\sim Ueq, Uanis(O4A) \\sim Ueq, Uanis(O4) \\sim Ueq: with sigma of
0.1 and sigma for terminal atoms of 0.2
Uanis(O4) \\sim Ueq: with sigma of 0.1 and sigma for terminal atoms of 0.2
Uanis(O4) = Uanis(O4A)
3. Rigid body (RIGU) restrains
 O4, O4A, C00J
 with sigma for 1-2 distances of 0.5 and sigma for 1-3 distances of 0.5
 O4A
 with sigma for 1-2 distances of 0.005 and sigma for 1-3 distances of 0.005
 O4
 with sigma for 1-2 distances of 0.005 and sigma for 1-3 distances of 0.005
4. Others
 Fixed Sof: O4(0.4) O4A(0.6)
5.a Rotating group:
 O7(H7A,H7B), O8(H8A,H8B)
5.b Secondary CH2 refined with riding coordinates:
 C00C(H00A,H00C), C00F(H00E,H00F)
5.c Aromatic/amide H refined with riding coordinates:
 C00B(H00B), C00D(H00D), C00H(H00H), C00K(H00K)
;
_olex2_submission_special_instructions 'No special instructions were received'
_oxdiff_exptl_absorpt_empirical_details
;
Empirical correction (ABSPACK) includes:
- Absorption correction using spherical harmonics
- Frame scaling
;

loop_
_space_group_symop_operation_xyz
'x, y, z'
'-x, -y, -z'

loop_
_atom_site_label
_atom_site_type_symbol
_atom_site_fract_x
_atom_site_fract_y
_atom_site_fract_z
_atom_site_U_iso_or_equiv
_atom_site_adp_type
_atom_site_occupancy
_atom_site_site_symmetry_order
_atom_site_calc_flag
_atom_site_refinement_flags_posn
_atom_site_refinement_flags_adp
_atom_site_refinement_flags_occupancy
_atom_site_disorder_assembly
_atom_site_disorder_group
Tb01 Tb 0.75696(4) 0.08469(3) 0.92124(2) 0.01543(12) Uani 1 1 d . . . . .
O5 O 0.3661(6) 0.0252(5) 0.8838(4) 0.0223(9) Uani 1 1 d . . . . .
O6 O 0.0365(6) 0.0022(5) 0.8769(4) 0.0228(9) Uani 1 1 d . . . . .
O1 O 0.4107(7) 0.1775(5) 0.1536(4) 0.0229(9) Uani 1 1 d . . . . .
O2 O 0.4169(7) 0.0438(5) 0.3107(4) 0.0246(9) Uani 1 1 d . . . . .
C006 C 0.1848(9) 0.0380(6) 0.8238(5) 0.0162(11) Uani 1 1 d . . . . .
O7 O 0.7518(10) 0.2651(6) 1.0705(7) 0.0604(19) Uani 1 1 d . . . . .
H7A H 0.659043 0.233643 1.127252 0.091 Uiso 1 1 d R U . . .
H7B H 0.694112 0.334493 1.025179 0.091 Uiso 1 1 d R U . . .
C008 C 0.4640(10) 0.1633(7) 0.2793(6) 0.0203(12) Uani 1 1 d . . . . .
O3 O 0.7399(9) 0.2488(5) 0.7872(5) 0.0415(13) Uani 1 1 d . . . . .
O8 O 1.1098(8) 0.2735(6) 1.0054(7) 0.0579(18) Uani 1 1 d . . . . .
H8A H 1.144629 0.313033 0.937773 0.087 Uiso 1 1 d R U . . .
H8B H 1.217095 0.242284 1.048321 0.087 Uiso 1 1 d R U . . .
C00B C 0.6417(11) 0.2775(8) 0.5202(6) 0.0243(14) Uani 1 1 d . . . . .
H00B H 0.602146 0.186678 0.541933 0.029 Uiso 1 1 calc R U . . .
C00C C 0.0216(12) -0.0287(8) 0.5666(6) 0.0278(15) Uani 1 1 d . . . . .
H00A H 0.110683 -0.086843 0.567656 0.033 Uiso 1 1 calc R U . . .
H00C H -0.117905 -0.089143 0.571534 0.033 Uiso 1 1 calc R U . . .
C00D C 0.6373(11) 0.4293(8) 0.3534(7) 0.0292(15) Uani 1 1 d . . . . .
H00D H 0.598302 0.440916 0.263002 0.035 Uiso 1 1 calc R U . . .
C00E C 0.7604(11) 0.3966(7) 0.6228(6) 0.0268(14) Uani 1 1 d . . . . .
C00F C 0.1403(12) 0.0904(8) 0.6917(6) 0.0262(14) Uani 1 1 d . . . . .
H00E H 0.279492 0.150653 0.686239 0.031 Uiso 1 1 calc R U . . .
H00F H 0.051170 0.148591 0.689918 0.031 Uiso 1 1 calc R U . . .
C00G C 0.5828(9) 0.2951(7) 0.3852(5) 0.0199(12) Uani 1 1 d . . . . .
C00H C 0.8125(12) 0.5320(8) 0.5894(7) 0.0322(16) Uani 1 1 d . . . . .
H00H H 0.889413 0.611660 0.657882 0.039 Uiso 1 1 calc R U . . .
C00J C 0.8270(16) 0.3696(8) 0.7661(7) 0.047(2) Uani 1 1 d . U . . .
C00K C 0.7519(11) 0.5487(7) 0.4572(7) 0.0321(15) Uani 1 1 d . . . . .
H00K H 0.786479 0.639759 0.435635 0.039 Uiso 1 1 calc R U . . .
O4 O 0.878(3) 0.4770(17) 0.8578(16) 0.058(3) Uani 0.4 1 d . U P A 2
O4A O 1.012(2) 0.4615(11) 0.8557(10) 0.058(3) Uani 0.6 1 d . U P A 1

loop_
_atom_site_aniso_label
_atom_site_aniso_U_11
_atom_site_aniso_U_22
_atom_site_aniso_U_33
_atom_site_aniso_U_23
_atom_site_aniso_U_13
_atom_site_aniso_U_12
Tb01 0.01679(18) 0.01547(19) 0.01302(17) 0.00403(12) 0.00550(12) 0.00398(13)
O5 0.021(2) 0.035(3) 0.0157(19) 0.0093(18) 0.0074(16) 0.0141(19)
O6 0.021(2) 0.030(3) 0.0186(19) 0.0071(18) 0.0104(16) 0.0071(18)
O1 0.027(2) 0.023(2) 0.0154(19) 0.0022(17) 0.0073(16) 0.0051(18)
O2 0.034(2) 0.018(2) 0.0172(19) 0.0030(17) 0.0066(17) 0.0060(19)
C006 0.023(3) 0.013(3) 0.012(2) 0.002(2) 0.007(2) 0.006(2)
O7 0.075(4) 0.025(3) 0.091(5) -0.010(3) 0.067(4) -0.002(3)
C008 0.016(3) 0.029(4) 0.017(3) 0.004(2) 0.007(2) 0.008(2)
O3 0.060(3) 0.022(3) 0.022(2) 0.008(2) 0.002(2) -0.001(2)
O8 0.025(3) 0.030(3) 0.097(5) 0.008(3) -0.003(3) 0.007(2)
C00B 0.031(3) 0.019(3) 0.021(3) 0.003(3) 0.008(3) 0.007(3)
C00C 0.036(4) 0.034(4) 0.014(3) 0.007(3) 0.008(3) 0.013(3)
C00D 0.032(3) 0.031(4) 0.024(3) 0.011(3) 0.010(3) 0.009(3)
C00E 0.038(4) 0.022(3) 0.017(3) 0.003(2) 0.004(2) 0.011(3)
C00F 0.031(3) 0.030(4) 0.021(3) 0.010(3) 0.009(3) 0.015(3)
C00G 0.022(3) 0.022(3) 0.016(3) 0.002(2) 0.007(2) 0.008(2)
C00H 0.044(4) 0.020(4) 0.026(3) 0.002(3) 0.010(3) 0.005(3)
C00J 0.083(6) 0.018(4) 0.018(3) 0.002(3) 0.005(4) 0.004(4)
C00K 0.044(4) 0.019(3) 0.032(3) 0.012(3) 0.015(3) 0.006(3)
O4 0.105(10) 0.017(4) 0.022(3) -0.001(3) -0.003(6) 0.009(6)
O4A 0.105(10) 0.017(4) 0.022(3) -0.001(3) -0.003(6) 0.009(6)

loop_
_atom_type_symbol
_atom_type_description
_atom_type_scat_dispersion_real
_atom_type_scat_dispersion_imag
_atom_type_scat_source
C C 0.0033 0.0016 'International Tables Vol C Tables 4.2.6.8 and 6.1.1.4'
H H 0.0000 0.0000 'International Tables Vol C Tables 4.2.6.8 and 6.1.1.4'
O O 0.0106 0.0060 'International Tables Vol C Tables 4.2.6.8 and 6.1.1.4'
Tb Tb -0.1723 4.1537 'International Tables Vol C Tables 4.2.6.8 and 6.1.1.4'

loop_
_geom_angle_atom_site_label_1
_geom_angle_atom_site_label_2
_geom_angle_atom_site_label_3
_geom_angle
_geom_angle_site_symmetry_1
_geom_angle_site_symmetry_3
_geom_angle_publ_flag
O5 Tb01 O5 65.68(14) . 2_657 ?
O5 Tb01 O6 145.51(14) . 1_655 ?
O5 Tb01 O6 114.65(13) . 2_657 ?
O5 Tb01 O1 74.95(14) . 2_656 ?
O5 Tb01 C006 90.21(14) . 2_657 ?
O5 Tb01 C006 24.79(13) 2_657 2_657 ?
O5 Tb01 C008 74.44(15) . 2_656 ?
O5 Tb01 C008 97.35(16) 2_657 2_656 ?
O6 Tb01 O5 49.65(12) 2_657 2_657 ?
O6 Tb01 O5 112.32(13) 1_655 2_657 ?
O6 Tb01 O6 67.70(15) 1_655 2_657 ?
O6 Tb01 O1 71.99(14) 1_655 2_656 ?
O6 Tb01 C006 90.28(14) 1_655 2_657 ?
O6 Tb01 C006 24.87(14) 2_657 2_657 ?
O6 Tb01 C008 102.88(16) 2_657 2_656 ?
O6 Tb01 C008 71.71(15) 1_655 2_656 ?
O1 Tb01 O5 72.75(13) 2_656 2_657 ?
O1 Tb01 O6 78.17(14) 2_656 2_657 ?
O1 Tb01 C006 74.49(14) 2_656 2_657 ?
O1 Tb01 C008 27.18(16) 2_656 2_656 ?
O2 Tb01 O5 120.61(15) 2_656 2_657 ?
O2 Tb01 O5 77.55(14) 2_656 . ?
O2 Tb01 O6 74.95(14) 2_656 1_655 ?
O2 Tb01 O6 125.65(14) 2_656 2_657 ?
O2 Tb01 O1 53.03(14) 2_656 2_656 ?
O2 Tb01 C006 127.51(15) 2_656 2_657 ?
O2 Tb01 C008 25.84(17) 2_656 2_656 ?
O7 Tb01 O5 76.40(17) . . ?
O7 Tb01 O5 70.63(19) . 2_657 ?
O7 Tb01 O6 137.24(18) . 1_655 ?
O7 Tb01 O6 89.5(2) . 2_657 ?
O7 Tb01 O1 140.27(17) . 2_656 ?
O7 Tb01 O2 142.8(2) . 2_656 ?
O7 Tb01 C006 78.7(2) . 2_657 ?
O7 Tb01 C008 150.84(19) . 2_656 ?
O7 Tb01 O8 69.9(2) . . ?
C008 Tb01 C006 101.67(17) 2_656 2_657 ?
O3 Tb01 O5 144.69(18) . 2_657 ?
O3 Tb01 O5 89.12(18) . . ?
O3 Tb01 O6 102.45(19) . 1_655 ?
O3 Tb01 O6 151.08(17) . 2_657 ?
O3 Tb01 O1 126.14(16) . 2_656 ?
O3 Tb01 O2 73.50(16) . 2_656 ?
O3 Tb01 C006 158.18(16) . 2_657 ?
O3 Tb01 O7 80.0(2) . . ?
O3 Tb01 C008 99.15(18) . 2_656 ?
O3 Tb01 O8 73.1(2) . . ?
O8 Tb01 O5 112.6(2) . 2_657 ?
O8 Tb01 O5 143.98(17) . . ?
O8 Tb01 O6 77.96(18) . 2_657 ?
O8 Tb01 O6 70.20(17) . 1_655 ?
O8 Tb01 O1 140.68(16) . 2_656 ?
O8 Tb01 O2 124.1(2) . 2_656 ?
O8 Tb01 C006 95.2(2) . 2_657 ?
O8 Tb01 C008 138.2(2) . 2_656 ?
Tb01 O5 Tb01 114.32(14) . 2_657 ?
C006 O5 Tb01 94.1(3) . 2_657 ?
C006 O5 Tb01 150.3(4) . . ?
Tb01 O6 Tb01 112.31(15) 1_455 2_657 ?
C006 O6 Tb01 98.0(3) . 2_657 ?
C006 O6 Tb01 140.3(4) . 1_455 ?
C008 O1 Tb01 91.3(4) . 2_656 ?
C008 O2 Tb01 95.2(4) . 2_656 ?
O5 C006 Tb01 61.1(3) . 2_657 ?
O5 C006 O6 118.2(5) . . ?
O5 C006 C00F 121.6(5) . . ?
O6 C006 Tb01 57.1(3) . 2_657 ?
O6 C006 C00F 120.2(5) . . ?
C00F C006 Tb01 175.8(4) . 2_657 ?
Tb01 O7 H7A 116.4 . . ?
Tb01 O7 H7B 114.2 . . ?
H7A O7 H7B 102.2 . . ?
O1 C008 Tb01 61.6(3) . 2_656 ?
O1 C008 C00G 118.2(6) . . ?
O2 C008 Tb01 59.0(3) . 2_656 ?
O2 C008 O1 120.5(6) . . ?
O2 C008 C00G 121.2(5) . . ?
C00G C008 Tb01 179.5(4) . 2_656 ?
C00J O3 Tb01 148.2(5) . . ?
Tb01 O8 H8A 111.1 . . ?
Tb01 O8 H8B 111.7 . . ?
H8A O8 H8B 107.3 . . ?
C00E C00B H00B 120.2 . . ?
C00G C00B H00B 120.2 . . ?
C00G C00B C00E 119.7(6) . . ?
C00C C00C H00A 109.1 2_556 . ?
C00C C00C H00C 109.1 2_556 . ?
C00C C00C C00F 112.7(7) 2_556 . ?
H00A C00C H00C 107.8 . . ?
C00F C00C H00A 109.1 . . ?
C00F C00C H00C 109.1 . . ?
C00G C00D H00D 120.0 . . ?
C00G C00D C00K 119.9(6) . . ?
C00K C00D H00D 120.0 . . ?
C00B C00E C00J 116.9(6) . . ?
C00H C00E C00B 119.7(6) . . ?
C00H C00E C00J 123.4(6) . . ?
C006 C00F C00C 114.1(6) . . ?
C006 C00F H00E 108.7 . . ?
C006 C00F H00F 108.7 . . ?
C00C C00F H00E 108.7 . . ?
C00C C00F H00F 108.7 . . ?
H00E C00F H00F 107.6 . . ?
C00B C00G C008 117.3(6) . . ?
C00D C00G C008 122.6(6) . . ?
C00D C00G C00B 120.1(6) . . ?
C00E C00H H00H 119.8 . . ?
C00K C00H C00E 120.4(6) . . ?
C00K C00H H00H 119.8 . . ?
O3 C00J C00E 118.2(6) . . ?
O3 C00J O4 118.3(11) . . ?
O3 C00J O4A 121.4(8) . . ?
O4 C00J C00E 115.0(9) . . ?
O4A C00J C00E 117.9(8) . . ?
C00D C00K H00K 119.9 . . ?
C00H C00K C00D 120.2(7) . . ?
C00H C00K H00K 119.9 . . ?

loop_
_geom_bond_atom_site_label_1
_geom_bond_atom_site_label_2
_geom_bond_distance
_geom_bond_site_symmetry_2
_geom_bond_publ_flag
Tb01 O5 2.435(4) . ?
Tb01 O5 2.621(4) 2_657 ?
Tb01 O6 2.533(4) 2_657 ?
Tb01 O6 2.468(4) 1_655 ?
Tb01 O1 2.480(4) 2_656 ?
Tb01 O2 2.426(4) 2_656 ?
Tb01 C006 2.986(5) 2_657 ?
Tb01 O7 2.350(5) . ?
Tb01 C008 2.820(6) 2_656 ?
Tb01 O3 2.242(5) . ?
Tb01 O8 2.393(5) . ?
O5 C006 1.255(7) . ?
O6 C006 1.268(7) . ?
O1 C008 1.288(7) . ?
O2 C008 1.234(8) . ?
C006 C00F 1.492(8) . ?
O7 H7A 0.9927 . ?
O7 H7B 0.9856 . ?
C008 C00G 1.494(8) . ?
O3 C00J 1.237(10) . ?
O8 H8A 0.8930 . ?
O8 H8B 0.8941 . ?
C00B H00B 0.9300 . ?
C00B C00E 1.393(9) . ?
C00B C00G 1.389(9) . ?
C00C C00C 1.528(12) 2_556 ?
C00C H00A 0.9700 . ?
C00C H00C 0.9700 . ?
C00C C00F 1.534(9) . ?
C00D H00D 0.9300 . ?
C00D C00G 1.372(9) . ?
C00D C00K 1.401(10) . ?
C00E C00H 1.388(10) . ?
C00E C00J 1.502(9) . ?
C00F H00E 0.9700 . ?
C00F H00F 0.9700 . ?
C00H H00H 0.9300 . ?
C00H C00K 1.360(10) . ?
C00J O4 1.285(17) . ?
C00J O4A 1.322(13) . ?
C00K H00K 0.9300 . ?

loop_
_geom_torsion_atom_site_label_1
_geom_torsion_atom_site_label_2
_geom_torsion_atom_site_label_3
_geom_torsion_atom_site_label_4
_geom_torsion
_geom_torsion_site_symmetry_1
_geom_torsion_site_symmetry_2
_geom_torsion_site_symmetry_3
_geom_torsion_site_symmetry_4
_geom_torsion_publ_flag
Tb01 O5 C006 Tb01 -163.6(7) . . . 2_657 ?
Tb01 O5 C006 O6 -161.4(5) . . . . ?
Tb01 O5 C006 O6 2.2(5) 2_657 . . . ?
Tb01 O5 C006 C00F 20.1(11) . . . . ?
Tb01 O5 C006 C00F -176.3(5) 2_657 . . . ?
Tb01 O6 C006 Tb01 140.3(6) 1_455 . . 2_657 ?
Tb01 O6 C006 O5 -2.3(6) 2_657 . . . ?
Tb01 O6 C006 O5 138.0(5) 1_455 . . . ?
Tb01 O6 C006 C00F 176.2(5) 2_657 . . . ?
Tb01 O6 C006 C00F -43.5(8) 1_455 . . . ?
Tb01 O1 C008 O2 -0.8(6) 2_656 . . . ?
Tb01 O1 C008 C00G 179.5(4) 2_656 . . . ?
Tb01 O2 C008 O1 0.8(6) 2_656 . . . ?
Tb01 O2 C008 C00G -179.4(5) 2_656 . . . ?
Tb01 O3 C00J C00E 157.1(7) . . . . ?
Tb01 O3 C00J O4 -56.4(19) . . . . ?
Tb01 O3 C00J O4A -4.7(19) . . . . ?
O5 C006 C00F C00C 94.7(7) . . . . ?
O6 C006 C00F C00C -83.8(7) . . . . ?
O1 C008 C00G C00B -179.1(5) . . . . ?
O1 C008 C00G C00D -0.2(9) . . . . ?
O2 C008 C00G C00B 1.2(9) . . . . ?
O2 C008 C00G C00D -180.0(6) . . . . ?
C00B C00E C00H C00K -1.2(10) . . . . ?
C00B C00E C00J O3 -13.3(12) . . . . ?
C00B C00E C00J O4 -160.9(12) . . . . ?
C00B C00E C00J O4A 149.1(9) . . . . ?
C00C C00C C00F C006 179.9(7) 2_556 . . . ?
C00E C00B C00G C008 177.5(5) . . . . ?
C00E C00B C00G C00D -1.4(10) . . . . ?
C00E C00H C00K C00D -0.4(11) . . . . ?
C00G C00B C00E C00H 2.1(10) . . . . ?
C00G C00B C00E C00J -177.5(7) . . . . ?
C00G C00D C00K C00H 1.1(11) . . . . ?
C00H C00E C00J O3 167.1(8) . . . . ?
C00H C00E C00J O4 19.5(16) . . . . ?
C00H C00E C00J O4A -30.4(13) . . . . ?
C00J C00E C00H C00K 178.3(7) . . . . ?
C00K C00D C00G C008 -179.0(6) . . . . ?
C00K C00D C00G C00B -0.2(10) . . . . ?
